data_7102323
loop_
_publ_author_name
'Spies, Patrick'
'Erker, Gerhard'
'Kehr, Gerald'
'Bergander, Klaus'
'Fr\"ohlich, Roland'
'Grimme, Stefan'
'Stephan, Douglas W'

_publ_section_title
;
 Rapid intramolecular heterolytic dihydrogen activation by a
 four-membered heterocyclic phosphane-borane adduct.
;
_journal_issue 47
_journal_name_full 'Chemical communications (Cambridge, England)'
_journal_page_first 5072
_journal_page_last 5074
_journal_paper_doi 10.1039/b710475h
_journal_year 2007
_chemical_formula_sum 'C32 H28 B F10 P'
_chemical_formula_weight 644.32
_chemical_name_systematic
;
?
;
_space_group_IT_number 14
_symmetry_cell_setting monoclinic
_symmetry_space_group_name_Hall '-P 2ybc'
_symmetry_space_group_name_H-M 'P 1 21/c 1'
_atom_sites_solution_hydrogens 'at P and B from difmap, other geom'
_atom_sites_solution_primary direct
_atom_sites_solution_secondary difmap
_audit_creation_method SHELXL-97
_cell_angle_alpha 90.00
_cell_angle_beta 96.361(2)
_cell_angle_gamma 90.00
_cell_formula_units_Z 4
_cell_length_a 12.3680(3)
_cell_length_b 18.5413(5)
_cell_length_c 13.1716(3)
_cell_measurement_reflns_used 5119
_cell_measurement_temperature 223(2)
_cell_measurement_theta_max 68.25
_cell_measurement_theta_min 0.88
_cell_volume 3001.90(13)
_computing_cell_refinement 'Collect (Nonius B.V., 1998)'
_computing_data_collection 'Collect (Nonius B.V., 1998)'
_computing_data_reduction 'Denzo-SMN (Otwinowski & Minor, 1997)'
_computing_molecular_graphics 'SCHAKAL (Keller, 1997)'
_computing_publication_material 'SHELXL-97 (Sheldrick, 1997)'
_computing_structure_refinement 'SHELXL-97 (Sheldrick, 1997)'
_computing_structure_solution 'SHELXS-97 (Sheldrick, 1990)'
_diffrn_ambient_temperature 223(2)
_diffrn_measured_fraction_theta_full 0.983
_diffrn_measured_fraction_theta_max 0.983
_diffrn_measurement_device_type 'Nonius KappaCCD APEXII'
_diffrn_measurement_method '\w and \f scans'
_diffrn_radiation_monochromator graphite
_diffrn_radiation_source 'fine-focus sealed tube'
_diffrn_radiation_type CuK\a
_diffrn_radiation_wavelength 1.54178
_diffrn_reflns_av_R_equivalents 0.060
_diffrn_reflns_av_sigmaI/netI 0.0279
_diffrn_reflns_limit_h_max 14
_diffrn_reflns_limit_h_min -14
_diffrn_reflns_limit_k_max 22
_diffrn_reflns_limit_k_min -22
_diffrn_reflns_limit_l_max 15
_diffrn_reflns_limit_l_min -15
_diffrn_reflns_number 21035
_diffrn_reflns_theta_full 67.44
_diffrn_reflns_theta_max 67.44
_diffrn_reflns_theta_min 4.77
_exptl_absorpt_coefficient_mu 1.572
_exptl_absorpt_correction_T_max 0.7984
_exptl_absorpt_correction_T_min 0.6499
_exptl_absorpt_correction_type multi-scan
_exptl_absorpt_process_details 'Denzo (Otwinowski, Borek, Majewski & Minor, 2003)'
_exptl_crystal_colour colourless
_exptl_crystal_density_diffrn 1.426
_exptl_crystal_density_method 'not measured'
_exptl_crystal_description needle
_exptl_crystal_F_000 1320
_exptl_crystal_size_max 0.30
_exptl_crystal_size_mid 0.15
_exptl_crystal_size_min 0.15
_refine_diff_density_max 0.264
_refine_diff_density_min -0.287
_refine_diff_density_rms 0.046
_refine_ls_extinction_method none
_refine_ls_goodness_of_fit_ref 1.015
_refine_ls_hydrogen_treatment mixed
_refine_ls_matrix_type full
_refine_ls_number_parameters 411
_refine_ls_number_reflns 5312
_refine_ls_number_restraints 0
_refine_ls_restrained_S_all 1.015
_refine_ls_R_factor_all 0.0584
_refine_ls_R_factor_gt 0.0499
_refine_ls_shift/su_max 0.000
_refine_ls_shift/su_mean 0.000
_refine_ls_structure_factor_coef Fsqd
_refine_ls_weighting_details 'calc w=1/[\s^2^(Fo^2^)+(0.0839P)^2^+1.3205P] where P=(Fo^2^+2Fc^2^)/3'
_refine_ls_weighting_scheme calc
_refine_ls_wR_factor_gt 0.1355
_refine_ls_wR_factor_ref 0.1436
_reflns_number_gt 4566
_reflns_number_total 5312
_reflns_threshold_expression >2sigma(I)
_cod_data_source_file b710475h.txt
_cod_data_source_block erk4107
_cod_original_sg_symbol_H-M P21/c
_cod_database_code 7102323

loop_
_symmetry_equiv_pos_as_xyz
'x, y, z'
'-x, y+1/2, -z+1/2'
'-x, -y, -z'
'x, -y-1/2, z-1/2'

loop_
_atom_site_label
_atom_site_type_symbol
_atom_site_fract_x
_atom_site_fract_y
_atom_site_fract_z
_atom_site_U_iso_or_equiv
_atom_site_adp_type
_atom_site_occupancy
_atom_site_symmetry_multiplicity
_atom_site_calc_flag
_atom_site_refinement_flags
P1 P 0.83648(4) 0.03438(3) 0.18487(4) 0.03834(17) Uani 1 1 d .
H10P H 0.7965(17) 0.0043(12) 0.1062(15) 0.038(5) Uiso 1 1 d .
C1 C 0.97726(17) 0.04895(12) 0.16449(17) 0.0442(5) Uani 1 1 d .
H1A H 0.9807 0.0818 0.1066 0.053 Uiso 1 1 calc R
H1B H 1.0159 0.0716 0.2252 0.053 Uiso 1 1 calc R
C2 C 1.03277(17) -0.02229(12) 0.14297(17) 0.0439(5) Uani 1 1 d .
H2A H 0.9934 -0.0454 0.0829 0.053 Uiso 1 1 calc R
H2B H 1.0307 -0.0548 0.2014 0.053 Uiso 1 1 calc R
B1 B 1.1589(2) -0.00855(14) 0.12264(18) 0.0424(5) Uani 1 1 d .
H10B H 1.1583(18) 0.0326(12) 0.0564(17) 0.044(6) Uiso 1 1 d .
C11 C 0.75095(17) 0.11198(12) 0.19956(15) 0.0410(5) Uani 1 1 d .
C12 C 0.78688(18) 0.18410(12) 0.19788(15) 0.0446(5) Uani 1 1 d .
C121 C 0.9032(2) 0.20768(13) 0.1974(2) 0.0576(6) Uani 1 1 d .
H12A H 0.9078 0.2596 0.2055 0.086 Uiso 1 1 calc R
H12B H 0.9288 0.1941 0.1331 0.086 Uiso 1 1 calc R
H12C H 0.9479 0.1846 0.2533 0.086 Uiso 1 1 calc R
C13 C 0.7098(2) 0.23877(13) 0.19755(16) 0.0522(6) Uani 1 1 d .
H13 H 0.7333 0.2869 0.1960 0.063 Uiso 1 1 calc R
C14 C 0.6000(2) 0.22515(15) 0.19940(17) 0.0561(6) Uani 1 1 d .
C141 C 0.5187(3) 0.28661(18) 0.1947(2) 0.0761(9) Uani 1 1 d .
H14A H 0.4626 0.2788 0.1382 0.114 Uiso 1 1 calc R
H14B H 0.5557 0.3317 0.1846 0.114 Uiso 1 1 calc R
H14C H 0.4858 0.2887 0.2581 0.114 Uiso 1 1 calc R
C15 C 0.5676(2) 0.15451(15) 0.20423(18) 0.0556(6) Uani 1 1 d .
H15 H 0.4935 0.1446 0.2075 0.067 Uiso 1 1 calc R
C16 C 0.63961(18) 0.09722(13) 0.20448(17) 0.0482(5) Uani 1 1 d .
C161 C 0.5946(2) 0.02123(15) 0.2103(3) 0.0692(7) Uani 1 1 d .
H16A H 0.5161 0.0233 0.2088 0.104 Uiso 1 1 calc R
H16B H 0.6255 -0.0014 0.2733 0.104 Uiso 1 1 calc R
H16C H 0.6135 -0.0067 0.1526 0.104 Uiso 1 1 calc R
C21 C 0.83400(17) -0.03328(11) 0.28267(16) 0.0418(5) Uani 1 1 d .
C22 C 0.85645(18) -0.01342(13) 0.38629(16) 0.0462(5) Uani 1 1 d .
C221 C 0.8662(2) 0.06416(14) 0.41971(18) 0.0580(6) Uani 1 1 d .
H22A H 0.8930 0.0663 0.4917 0.087 Uiso 1 1 calc R
H22B H 0.7954 0.0871 0.4087 0.087 Uiso 1 1 calc R
H22C H 0.9165 0.0890 0.3803 0.087 Uiso 1 1 calc R
C23 C 0.8667(2) -0.06739(14) 0.45893(18) 0.0562(6) Uani 1 1 d .
H23 H 0.8821 -0.0546 0.5281 0.067 Uiso 1 1 calc R
C24 C 0.8552(2) -0.13969(14) 0.4336(2) 0.0622(7) Uani 1 1 d .
C241 C 0.8714(3) -0.19787(18) 0.5141(3) 0.0913(11) Uani 1 1 d .
H24A H 0.9432 -0.2188 0.5138 0.137 Uiso 1 1 calc R
H24B H 0.8167 -0.2351 0.4996 0.137 Uiso 1 1 calc R
H24C H 0.8647 -0.1771 0.5807 0.137 Uiso 1 1 calc R
C25 C 0.8294(2) -0.15763(13) 0.3319(2) 0.0603(7) Uani 1 1 d .
H25 H 0.8192 -0.2065 0.3145 0.072 Uiso 1 1 calc R
C26 C 0.8177(2) -0.10629(12) 0.25431(18) 0.0499(5) Uani 1 1 d .
C261 C 0.7881(3) -0.13194(14) 0.1463(2) 0.0653(7) Uani 1 1 d .
H26A H 0.7719 -0.1831 0.1467 0.098 Uiso 1 1 calc R
H26B H 0.8486 -0.1234 0.1069 0.098 Uiso 1 1 calc R
H26C H 0.7247 -0.1058 0.1159 0.098 Uiso 1 1 calc R
C31 C 1.22809(17) 0.02550(12) 0.22576(17) 0.0438(5) Uani 1 1 d .
C32 C 1.2561(2) 0.09787(13) 0.2364(2) 0.0557(6) Uani 1 1 d .
F32 F 1.22375(16) 0.14493(8) 0.16093(14) 0.0818(5) Uani 1 1 d .
C33 C 1.3155(2) 0.12639(15) 0.3205(2) 0.0669(7) Uani 1 1 d .
F33 F 1.33844(17) 0.19771(10) 0.32605(18) 0.1004(7) Uani 1 1 d .
C34 C 1.3526(2) 0.08307(18) 0.4003(2) 0.0721(8) Uani 1 1 d .
F34 F 1.41024(16) 0.10984(13) 0.48458(16) 0.1104(8) Uani 1 1 d .
C35 C 1.3273(2) 0.01071(17) 0.39581(19) 0.0647(7) Uani 1 1 d .
F35 F 1.36057(17) -0.03315(12) 0.47431(13) 0.0952(6) Uani 1 1 d .
C36 C 1.2649(2) -0.01560(13) 0.31016(17) 0.0503(5) Uani 1 1 d .
F36 F 1.23892(15) -0.08621(8) 0.31194(11) 0.0701(4) Uani 1 1 d .
C41 C 1.22252(18) -0.08142(12) 0.08990(15) 0.0435(5) Uani 1 1 d .
C42 C 1.33019(19) -0.07562(14) 0.06985(17) 0.0511(6) Uani 1 1 d .
F42 F 1.37609(11) -0.00928(9) 0.06799(12) 0.0690(4) Uani 1 1 d .
C43 C 1.3957(2) -0.13298(17) 0.05185(18) 0.0618(7) Uani 1 1 d .
F43 F 1.50090(12) -0.12312(12) 0.03740(13) 0.0895(6) Uani 1 1 d .
C44 C 1.3532(3) -0.20144(16) 0.04881(17) 0.0646(8) Uani 1 1 d .
F44 F 1.41554(17) -0.25897(10) 0.03396(12) 0.0923(6) Uani 1 1 d .
C45 C 1.2456(3) -0.21035(13) 0.06185(17) 0.0590(7) Uani 1 1 d .
F45 F 1.20114(18) -0.27649(8) 0.05544(13) 0.0857(6) Uani 1 1 d .
C46 C 1.1839(2) -0.15136(13) 0.08271(16) 0.0508(5) Uani 1 1 d .
F46 F 1.07917(13) -0.16621(8) 0.09734(12) 0.0697(4) Uani 1 1 d .

loop_
_atom_site_aniso_label
_atom_site_aniso_U_11
_atom_site_aniso_U_22
_atom_site_aniso_U_33
_atom_site_aniso_U_23
_atom_site_aniso_U_13
_atom_site_aniso_U_12
P1 0.0415(3) 0.0379(3) 0.0356(3) -0.0014(2) 0.0040(2) -0.0007(2)
C1 0.0435(11) 0.0451(12) 0.0445(11) 0.0033(9) 0.0073(9) 0.0006(9)
C2 0.0439(11) 0.0437(12) 0.0441(11) 0.0001(9) 0.0046(9) 0.0014(9)
B1 0.0445(13) 0.0426(13) 0.0400(12) 0.0013(10) 0.0039(10) 0.0021(10)
C11 0.0434(11) 0.0446(12) 0.0340(10) -0.0020(8) -0.0003(8) 0.0016(9)
C12 0.0541(13) 0.0439(12) 0.0350(10) -0.0023(9) 0.0011(9) 0.0023(10)
C121 0.0601(15) 0.0385(12) 0.0738(16) -0.0008(11) 0.0052(12) -0.0044(10)
C13 0.0703(16) 0.0442(13) 0.0409(12) -0.0014(9) 0.0008(10) 0.0110(11)
C14 0.0672(16) 0.0623(16) 0.0376(11) -0.0025(10) 0.0013(10) 0.0210(12)
C141 0.082(2) 0.080(2) 0.0657(17) 0.0020(14) 0.0081(14) 0.0379(16)
C15 0.0463(12) 0.0696(17) 0.0507(13) -0.0051(12) 0.0040(10) 0.0128(11)
C16 0.0445(12) 0.0542(14) 0.0452(12) -0.0066(10) 0.0010(9) 0.0018(10)
C161 0.0474(14) 0.0651(17) 0.095(2) -0.0091(15) 0.0088(13) -0.0105(12)
C21 0.0466(11) 0.0377(11) 0.0420(11) 0.0021(9) 0.0091(9) 0.0004(9)
C22 0.0491(12) 0.0470(13) 0.0435(11) 0.0017(9) 0.0094(9) 0.0048(10)
C221 0.0770(17) 0.0540(14) 0.0408(12) -0.0046(10) -0.0034(11) 0.0012(12)
C23 0.0647(15) 0.0609(15) 0.0447(12) 0.0089(11) 0.0129(11) 0.0117(12)
C24 0.0724(17) 0.0532(15) 0.0651(16) 0.0175(12) 0.0265(13) 0.0122(12)
C241 0.128(3) 0.067(2) 0.084(2) 0.0331(17) 0.037(2) 0.0235(19)
C25 0.0732(17) 0.0396(13) 0.0728(17) 0.0074(11) 0.0287(13) 0.0018(11)
C26 0.0562(13) 0.0397(12) 0.0565(13) -0.0018(10) 0.0181(10) -0.0023(10)
C261 0.090(2) 0.0429(14) 0.0654(16) -0.0120(12) 0.0181(14) -0.0124(13)
C31 0.0409(11) 0.0416(12) 0.0494(12) -0.0041(9) 0.0068(9) 0.0032(9)
C32 0.0495(13) 0.0484(14) 0.0708(16) -0.0075(12) 0.0134(11) -0.0001(10)
F32 0.1017(13) 0.0431(8) 0.1011(12) 0.0109(8) 0.0137(10) -0.0027(8)
C33 0.0555(15) 0.0575(16) 0.090(2) -0.0261(15) 0.0175(14) -0.0105(13)
F33 0.0963(13) 0.0633(11) 0.1459(17) -0.0445(11) 0.0327(12) -0.0305(10)
C34 0.0507(14) 0.086(2) 0.0792(19) -0.0427(17) 0.0049(13) -0.0066(14)
F34 0.0789(12) 0.1458(19) 0.1013(14) -0.0665(13) -0.0132(10) -0.0146(12)
C35 0.0574(15) 0.084(2) 0.0504(14) -0.0093(13) -0.0025(11) 0.0160(14)
F35 0.1026(14) 0.1208(16) 0.0564(9) -0.0045(10) -0.0173(9) 0.0262(12)
C36 0.0568(13) 0.0457(13) 0.0481(12) -0.0094(10) 0.0043(10) 0.0052(10)
F36 0.1096(13) 0.0475(8) 0.0513(8) 0.0039(6) -0.0002(8) 0.0060(8)
C41 0.0492(12) 0.0477(12) 0.0329(10) -0.0001(9) 0.0015(8) 0.0047(10)
C42 0.0479(12) 0.0642(15) 0.0402(11) -0.0070(10) 0.0000(9) 0.0066(11)
F42 0.0468(8) 0.0784(11) 0.0829(10) -0.0145(8) 0.0116(7) -0.0102(7)
C43 0.0538(14) 0.087(2) 0.0428(12) -0.0095(12) -0.0023(10) 0.0211(14)
F43 0.0477(8) 0.1349(17) 0.0845(11) -0.0277(11) 0.0015(8) 0.0248(9)
C44 0.0836(19) 0.0729(19) 0.0356(12) -0.0018(11) -0.0007(11) 0.0381(15)
F44 0.1230(15) 0.0934(13) 0.0589(9) -0.0055(8) 0.0029(9) 0.0668(12)
C45 0.094(2) 0.0450(14) 0.0380(12) 0.0002(10) 0.0075(12) 0.0116(13)
F45 0.1436(17) 0.0424(8) 0.0743(11) -0.0021(7) 0.0256(10) 0.0070(9)
C46 0.0629(14) 0.0502(13) 0.0401(11) 0.0007(10) 0.0096(10) 0.0042(11)
F46 0.0790(10) 0.0479(8) 0.0872(11) -0.0068(7) 0.0314(8) -0.0112(7)

loop_
_atom_type_symbol
_atom_type_description
_atom_type_scat_dispersion_real
_atom_type_scat_dispersion_imag
_atom_type_scat_source
C C 0.0181 0.0091 'International Tables Vol C Tables 4.2.6.8 and 6.1.1.4'
H H 0.0000 0.0000 'International Tables Vol C Tables 4.2.6.8 and 6.1.1.4'
B B 0.0090 0.0039 'International Tables Vol C Tables 4.2.6.8 and 6.1.1.4'
F F 0.0727 0.0534 'International Tables Vol C Tables 4.2.6.8 and 6.1.1.4'
P P 0.2955 0.4335 'International Tables Vol C Tables 4.2.6.8 and 6.1.1.4'

loop_
_geom_angle_atom_site_label_1
_geom_angle_atom_site_label_2
_geom_angle_atom_site_label_3
_geom_angle
C21 P1 C11 114.90(10)
C21 P1 C1 107.63(10)
C11 P1 C1 118.71(10)
C2 C1 P1 110.93(15)
C1 C2 B1 110.64(18)
C2 B1 C41 114.13(19)
C2 B1 C31 110.07(18)
C41 B1 C31 108.09(17)
C12 C11 C16 119.7(2)
C12 C11 P1 124.30(16)
C16 C11 P1 115.81(16)
C13 C12 C11 118.3(2)
C13 C12 C121 116.3(2)
C11 C12 C121 125.4(2)
C14 C13 C12 122.7(2)
C15 C14 C13 117.8(2)
C15 C14 C141 121.6(3)
C13 C14 C141 120.6(3)
C14 C15 C16 122.7(2)
C15 C16 C11 118.7(2)
C15 C16 C161 118.1(2)
C11 C16 C161 123.1(2)
C22 C21 C26 120.8(2)
C22 C21 P1 119.53(16)
C26 C21 P1 119.45(16)
C23 C22 C21 118.3(2)
C23 C22 C221 119.5(2)
C21 C22 C221 122.21(19)
C22 C23 C24 122.4(2)
C25 C24 C23 118.2(2)
C25 C24 C241 120.5(3)
C23 C24 C241 121.3(3)
C24 C25 C26 122.7(2)
C25 C26 C21 117.4(2)
C25 C26 C261 118.2(2)
C21 C26 C261 124.4(2)
C36 C31 C32 113.3(2)
C36 C31 B1 123.1(2)
C32 C31 B1 123.6(2)
F32 C32 C33 115.8(2)
F32 C32 C31 120.0(2)
C33 C32 C31 124.2(3)
F33 C33 C34 119.0(3)
F33 C33 C32 120.9(3)
C34 C33 C32 120.2(3)
F34 C34 C33 121.4(3)
F34 C34 C35 119.4(3)
C33 C34 C35 119.1(2)
F35 C35 C34 120.5(2)
F35 C35 C36 120.6(3)
C34 C35 C36 118.8(3)
F36 C36 C31 119.4(2)
F36 C36 C35 116.1(2)
C31 C36 C35 124.4(2)
C46 C41 C42 113.0(2)
C46 C41 B1 128.1(2)
C42 C41 B1 118.9(2)
F42 C42 C43 116.3(2)
F42 C42 C41 119.0(2)
C43 C42 C41 124.7(3)
F43 C43 C44 119.6(2)
F43 C43 C42 121.1(3)
C44 C43 C42 119.3(3)
F44 C44 C45 120.3(3)
F44 C44 C43 120.9(3)
C45 C44 C43 118.8(2)
F45 C45 C44 119.9(2)
F45 C45 C46 120.4(3)
C44 C45 C46 119.7(3)
F46 C46 C45 115.1(2)
F46 C46 C41 120.5(2)
C45 C46 C41 124.3(2)

loop_
_geom_bond_atom_site_label_1
_geom_bond_atom_site_label_2
_geom_bond_distance
P1 C21 1.801(2)
P1 C11 1.809(2)
P1 C1 1.811(2)
C1 C2 1.530(3)
C2 B1 1.631(3)
B1 C41 1.645(3)
B1 C31 1.649(3)
C11 C12 1.410(3)
C11 C16 1.412(3)
C12 C13 1.391(3)
C12 C121 1.504(3)
C13 C14 1.385(4)
C14 C15 1.373(4)
C14 C141 1.516(3)
C15 C16 1.386(3)
C16 C161 1.520(4)
C21 C22 1.411(3)
C21 C26 1.413(3)
C22 C23 1.381(3)
C22 C221 1.505(3)
C23 C24 1.385(4)
C24 C25 1.382(4)
C24 C241 1.511(4)
C25 C26 1.393(3)
C26 C261 1.506(3)
C31 C36 1.383(3)
C31 C32 1.389(3)
C32 F32 1.350(3)
C32 C33 1.366(4)
C33 F33 1.353(3)
C33 C34 1.361(5)
C34 F34 1.346(3)
C34 C35 1.377(4)
C35 F35 1.344(3)
C35 C36 1.383(3)
C36 F36 1.349(3)
C41 C46 1.381(3)
C41 C42 1.390(3)
C42 F42 1.356(3)
C42 C43 1.373(4)
C43 F43 1.348(3)
C43 C44 1.373(4)
C44 F44 1.344(3)
C44 C45 1.370(4)
C45 F45 1.343(3)
C45 C46 1.378(3)
C46 F46 1.359(3)

loop_
_geom_torsion_atom_site_label_1
_geom_torsion_atom_site_label_2
_geom_torsion_atom_site_label_3
_geom_torsion_atom_site_label_4
_geom_torsion
C21 P1 C1 C2 53.16(17)
C11 P1 C1 C2 -174.17(14)
P1 C1 C2 B1 178.96(14)
C1 C2 B1 C41 -175.45(17)
C1 C2 B1 C31 62.8(2)
C21 P1 C11 C12 128.36(18)
C1 P1 C11 C12 -1.1(2)
C21 P1 C11 C16 -56.97(19)
C1 P1 C11 C16 173.61(15)
C16 C11 C12 C13 -2.2(3)
P1 C11 C12 C13 172.27(16)
C16 C11 C12 C121 177.2(2)
P1 C11 C12 C121 -8.4(3)
C11 C12 C13 C14 0.4(3)
C121 C12 C13 C14 -179.0(2)
C12 C13 C14 C15 1.6(3)
C12 C13 C14 C141 -177.5(2)
C13 C14 C15 C16 -1.8(4)
C141 C14 C15 C16 177.3(2)
C14 C15 C16 C11 0.0(3)
C14 C15 C16 C161 179.8(2)
C12 C11 C16 C15 2.0(3)
P1 C11 C16 C15 -172.90(17)
C12 C11 C16 C161 -177.8(2)
P1 C11 C16 C161 7.3(3)
C11 P1 C21 C22 -54.0(2)
C1 P1 C21 C22 80.69(19)
C11 P1 C21 C26 130.75(18)
C1 P1 C21 C26 -94.6(2)
C26 C21 C22 C23 2.7(3)
P1 C21 C22 C23 -172.44(18)
C26 C21 C22 C221 -175.5(2)
P1 C21 C22 C221 9.3(3)
C21 C22 C23 C24 -0.4(4)
C221 C22 C23 C24 177.9(2)
C22 C23 C24 C25 -1.9(4)
C22 C23 C24 C241 177.5(3)
C23 C24 C25 C26 1.9(4)
C241 C24 C25 C26 -177.5(3)
C24 C25 C26 C21 0.3(4)
C24 C25 C26 C261 -179.3(3)
C22 C21 C26 C25 -2.7(3)
P1 C21 C26 C25 172.48(18)
C22 C21 C26 C261 176.9(2)
P1 C21 C26 C261 -7.9(3)
C2 B1 C31 C36 77.5(3)
C41 B1 C31 C36 -47.7(3)
C2 B1 C31 C32 -103.0(2)
C41 B1 C31 C32 131.7(2)
C36 C31 C32 F32 -178.6(2)
B1 C31 C32 F32 1.9(3)
C36 C31 C32 C33 1.0(3)
B1 C31 C32 C33 -178.5(2)
F32 C32 C33 F33 0.6(4)
C31 C32 C33 F33 -179.1(2)
F32 C32 C33 C34 -179.5(2)
C31 C32 C33 C34 0.9(4)
F33 C33 C34 F34 0.8(4)
C32 C33 C34 F34 -179.2(2)
F33 C33 C34 C35 178.6(2)
C32 C33 C34 C35 -1.4(4)
F34 C34 C35 F35 -0.6(4)
C33 C34 C35 F35 -178.5(2)
F34 C34 C35 C36 177.8(2)
C33 C34 C35 C36 0.0(4)
C32 C31 C36 F36 176.9(2)
B1 C31 C36 F36 -3.6(3)
C32 C31 C36 C35 -2.6(3)
B1 C31 C36 C35 176.9(2)
F35 C35 C36 F36 1.1(4)
C34 C35 C36 F36 -177.3(2)
F35 C35 C36 C31 -179.4(2)
C34 C35 C36 C31 2.2(4)
C2 B1 C41 C46 -3.3(3)
C31 B1 C41 C46 119.5(2)
C2 B1 C41 C42 179.41(19)
C31 B1 C41 C42 -57.8(2)
C46 C41 C42 F42 175.89(19)
B1 C41 C42 F42 -6.4(3)
C46 C41 C42 C43 -4.5(3)
B1 C41 C42 C43 173.2(2)
F42 C42 C43 F43 2.6(3)
C41 C42 C43 F43 -177.1(2)
F42 C42 C43 C44 -177.6(2)
C41 C42 C43 C44 2.8(4)
F43 C43 C44 F44 1.5(3)
C42 C43 C44 F44 -178.3(2)
F43 C43 C44 C45 -178.9(2)
C42 C43 C44 C45 1.3(3)
F44 C44 C45 F45 -2.8(3)
C43 C44 C45 F45 177.5(2)
F44 C44 C45 C46 176.4(2)
C43 C44 C45 C46 -3.2(3)
F45 C45 C46 F46 1.1(3)
C44 C45 C46 F46 -178.1(2)
F45 C45 C46 C41 -179.5(2)
C44 C45 C46 C41 1.3(4)
C42 C41 C46 F46 -178.23(19)
B1 C41 C46 F46 4.4(3)
C42 C41 C46 C45 2.4(3)
B1 C41 C46 C45 -175.0(2)
